data_7044238
loop_
_publ_author_name
'Lamprecht, Zandria'
'Radhakrishnan, Shankara'
'Hildebrandt, Alexander'
'Lang, Heinrich'
'Liles, David Charles'
'Weststrate, Nora-ann'
'Lotz, Simon'
'Bezuidenhout, Daniela Ina'

_publ_section_title
;
 Mono-, di- and tetrarhenium Fischer carbene complexes with
 thienothiophene substituents
;
_journal_name_full 'Dalton Trans.'
_journal_paper_doi 10.1039/C7DT02969A
_journal_year 2017
_chemical_formula_moiety 'C18 H8 O10 Re2 S2'
_chemical_formula_sum 'C18 H8 O10 Re2 S2'
_chemical_formula_weight 820.76
_chemical_name_systematic (Ethoxy-(thieno[2,3-b]thiophen-2-yl)-carbene)-nonacarbonyl-dirhenium
_space_group_crystal_system monoclinic
_space_group_IT_number 14
_space_group_name_Hall '-P 2ybc'
_space_group_name_H-M_alt 'P 1 21/c 1'
_symmetry_space_group_name_Hall '-P 2ybc'
_symmetry_space_group_name_H-M 'P 1 21/c 1'
_atom_sites_solution_hydrogens geom
_atom_sites_solution_primary intrinsic-phasing
_audit_creation_method SHELXL-2016/6
_audit_update_record
;
2017-06-08 deposited with the CCDC.
2017-09-15 downloaded from the CCDC.
;
_cell_angle_alpha 90
_cell_angle_beta 106.099(2)
_cell_angle_gamma 90
_cell_formula_units_Z 4
_cell_length_a 9.6980(5)
_cell_length_b 13.1478(6)
_cell_length_c 17.4834(9)
_cell_measurement_reflns_used 9165
_cell_measurement_temperature 150(2)
_cell_measurement_theta_max 31.509
_cell_measurement_theta_min 2.425
_cell_volume 2141.84(19)
_computing_cell_refinement 'SAINT (Bruker, 2015)'
_computing_data_collection 'APEX2 (Bruker, 2015)'
_computing_data_reduction 'SAINT (Bruker, 2015)'
_computing_molecular_graphics
;
 ORTEP-3 for Windows (Farrugia, 1997), POV-RAY (Cason, 2004),
 Mercury (Macrae <i>et al</i>., 2008)
;
_computing_publication_material 'SHELXL-2014, PLATON (Spek, 2009)'
_computing_structure_refinement 'SHELXTL, SHELXL-2014 (Sheldrick, 2014)'
_computing_structure_solution 'SHELXTS (Sheldrick, 2014)'
_diffrn_ambient_temperature 150(2)
_diffrn_detector_area_resol_mean 10.24
_diffrn_measured_fraction_theta_full 0.999
_diffrn_measured_fraction_theta_max 0.998
_diffrn_measurement_device_type 'Bruker kappa Photon CMOS'
_diffrn_measurement_method '\f and \w scans'
_diffrn_radiation_type MoK\a
_diffrn_radiation_wavelength 0.71073
_diffrn_reflns_av_R_equivalents 0.1020
_diffrn_reflns_av_unetI/netI 0.0438
_diffrn_reflns_Laue_measured_fraction_full 0.999
_diffrn_reflns_Laue_measured_fraction_max 0.998
_diffrn_reflns_limit_h_max 14
_diffrn_reflns_limit_h_min -14
_diffrn_reflns_limit_k_max 19
_diffrn_reflns_limit_k_min -19
_diffrn_reflns_limit_l_max 25
_diffrn_reflns_limit_l_min -25
_diffrn_reflns_number 110751
_diffrn_reflns_point_group_measured_fraction_full 0.999
_diffrn_reflns_point_group_measured_fraction_max 0.998
_diffrn_reflns_theta_full 25.242
_diffrn_reflns_theta_max 31.649
_diffrn_reflns_theta_min 2.425
_diffrn_source ' I\mS  micro focus'
_exptl_absorpt_coefficient_mu 11.542
_exptl_absorpt_correction_T_max 0.639
_exptl_absorpt_correction_T_min 0.276
_exptl_absorpt_correction_type multi-scan
_exptl_absorpt_process_details 'SADABS (Bruker, 2015)'
_exptl_crystal_colour orange
_exptl_crystal_density_diffrn 2.545
_exptl_crystal_density_method 'not measured'
_exptl_crystal_description irregular-fragment
_exptl_crystal_F_000 1512
_exptl_crystal_recrystallization_method 'Re-crystallisation from solvent'
_exptl_crystal_size_max 0.314
_exptl_crystal_size_mid 0.263
_exptl_crystal_size_min 0.216
_refine_diff_density_max 1.639
_refine_diff_density_min -1.993
_refine_diff_density_rms 0.231
_refine_ls_extinction_coef 0.00297(9)
_refine_ls_extinction_expression Fc^*^=kFc[1+0.001xFc^2^\l^3^/sin(2\q)]^-1/4^
_refine_ls_extinction_method 'SHELXL-2016/6 (Sheldrick 2016)'
_refine_ls_goodness_of_fit_ref 1.061
_refine_ls_hydrogen_treatment constr
_refine_ls_matrix_type full
_refine_ls_number_parameters 291
_refine_ls_number_reflns 7210
_refine_ls_number_restraints 0
_refine_ls_restrained_S_all 1.061
_refine_ls_R_factor_all 0.0432
_refine_ls_R_factor_gt 0.0296
_refine_ls_shift/su_max 0.002
_refine_ls_shift/su_mean 0.000
_refine_ls_structure_factor_coef Fsqd
_refine_ls_weighting_details 'w=1/[\s^2^(Fo^2^)+(0.0324P)^2^+2.0226P] where P=(Fo^2^+2Fc^2^)/3'
_refine_ls_weighting_scheme calc
_refine_ls_wR_factor_gt 0.0665
_refine_ls_wR_factor_ref 0.0713
_reflns_number_gt 6028
_reflns_number_total 7210
_reflns_threshold_expression 'I > 2\s(I)'
_cod_data_source_file c7dt02969a2.cif
_cod_data_source_block mo_ZL225F2_1_0m_a
_cod_database_code 7044238
_shelx_shelxl_version_number 2016/6
_shelx_space_group_comment
;
The symmetry employed for this shelxl refinement is uniquely defined
by the following loop, which should always be used as a source of
symmetry information in preference to the above space-group names.
They are only intended as comments.
;
_shelx_estimated_absorpt_t_min 0.122
_shelx_estimated_absorpt_t_max 0.189

loop_
_space_group_symop_operation_xyz
'x, y, z'
'-x, y+1/2, -z+1/2'
'-x, -y, -z'
'x, -y-1/2, z-1/2'

loop_
_atom_site_label
_atom_site_type_symbol
_atom_site_fract_x
_atom_site_fract_y
_atom_site_fract_z
_atom_site_U_iso_or_equiv
_atom_site_adp_type
_atom_site_occupancy
_atom_site_site_symmetry_order
_atom_site_calc_flag
_atom_site_refinement_flags_posn
_atom_site_refinement_flags_adp
Re1 Re 0.47583(2) 0.40754(2) 0.80530(2) 0.01620(5) Uani 1 1 d . .
S1 S 0.25542(13) 0.43402(9) 0.51934(7) 0.0279(2) Uani 1 1 d . .
O1 O 0.8011(3) 0.3687(3) 0.8552(2) 0.0309(7) Uani 1 1 d . .
C1 C 0.6802(4) 0.3817(3) 0.8367(2) 0.0218(8) Uani 1 1 d . .
S2 S 0.34630(15) 0.60619(11) 0.41807(8) 0.0390(3) Uani 1 1 d . .
Re2 Re 0.14863(2) 0.45075(2) 0.76551(2) 0.01512(5) Uani 1 1 d . .
O2 O 0.4978(4) 0.5778(3) 0.6842(2) 0.0309(7) Uani 1 1 d . .
C2 C 0.4898(4) 0.5162(3) 0.7277(2) 0.0215(8) Uani 1 1 d . .
O3 O 0.4396(3) 0.2487(2) 0.66831(19) 0.0316(7) Uani 1 1 d . .
C3 C 0.4479(4) 0.3056(3) 0.7180(2) 0.0207(8) Uani 1 1 d . .
O4 O 0.3977(4) 0.2455(3) 0.9184(2) 0.0342(8) Uani 1 1 d . .
C4 C 0.4270(4) 0.3039(3) 0.8778(2) 0.0237(8) Uani 1 1 d . .
O5 O 0.5088(3) 0.5744(2) 0.93686(19) 0.0288(7) Uani 1 1 d . .
C5 C 0.4954(4) 0.5142(3) 0.8897(2) 0.0197(8) Uani 1 1 d . .
C6 C -0.0465(4) 0.4980(3) 0.7381(2) 0.0202(8) Uani 1 1 d . .
O6 O -0.1606(3) 0.5316(3) 0.7233(2) 0.0321(8) Uani 1 1 d . .
C7 C 0.2204(4) 0.5901(3) 0.7544(2) 0.0177(7) Uani 1 1 d . .
O7 O 0.2612(3) 0.6716(2) 0.75696(17) 0.0252(6) Uani 1 1 d . .
C8 C 0.1813(4) 0.4843(3) 0.8793(2) 0.0199(8) Uani 1 1 d . .
O8 O 0.1984(4) 0.5038(3) 0.94496(18) 0.0334(7) Uani 1 1 d . .
C9 C 0.0957(4) 0.3149(3) 0.7991(2) 0.0227(8) Uani 1 1 d . .
O9 O 0.0641(4) 0.2429(2) 0.8268(2) 0.0326(7) Uani 1 1 d . .
C10 C 0.1445(4) 0.4094(3) 0.6473(2) 0.0176(7) Uani 1 1 d . .
O10 O 0.1321(3) 0.3188(2) 0.61178(16) 0.0221(6) Uani 1 1 d . .
C11 C 0.1705(4) 0.4805(3) 0.5889(2) 0.0186(7) Uani 1 1 d . .
C12 C 0.1422(4) 0.5861(3) 0.5811(2) 0.0177(7) Uani 1 1 d . .
H12 H 0.092464 0.624025 0.611300 0.021 Uiso 1 1 calc R U
C13 C 0.2004(4) 0.6272(3) 0.5202(2) 0.0213(8) Uani 1 1 d . .
C14 C 0.2659(5) 0.5540(3) 0.4854(2) 0.0251(9) Uani 1 1 d . .
C15 C 0.2182(5) 0.7271(3) 0.4898(3) 0.0298(10) Uani 1 1 d . .
H15 H 0.181016 0.787554 0.506317 0.036 Uiso 1 1 calc R U
C16 C 0.2903(6) 0.7255(4) 0.4376(3) 0.0385(12) Uani 1 1 d . .
H16 H 0.310771 0.785170 0.412169 0.046 Uiso 1 1 calc R U
C17 C 0.1117(5) 0.2242(3) 0.6495(3) 0.0248(9) Uani 1 1 d . .
H17A H 0.015604 0.222166 0.658767 0.030 Uiso 1 1 calc R U
H17B H 0.185392 0.216232 0.701157 0.030 Uiso 1 1 calc R U
C18 C 0.1260(5) 0.1408(3) 0.5920(3) 0.0329(10) Uani 1 1 d . .
H18A H 0.053246 0.150453 0.541045 0.049 Uiso 1 1 calc R U
H18B H 0.112272 0.074408 0.614300 0.049 Uiso 1 1 calc R U
H18C H 0.221828 0.143787 0.583746 0.049 Uiso 1 1 calc R U

loop_
_atom_site_aniso_label
_atom_site_aniso_U_11
_atom_site_aniso_U_22
_atom_site_aniso_U_33
_atom_site_aniso_U_23
_atom_site_aniso_U_13
_atom_site_aniso_U_12
Re1 0.01195(8) 0.01724(8) 0.02003(8) 0.00156(5) 0.00547(6) 0.00098(5)
S1 0.0285(6) 0.0288(5) 0.0306(6) -0.0065(4) 0.0152(5) 0.0002(4)
O1 0.0142(14) 0.0363(18) 0.0425(19) 0.0061(15) 0.0082(13) 0.0049(13)
C1 0.0191(19) 0.0209(19) 0.027(2) 0.0005(16) 0.0088(16) 0.0007(15)
S2 0.0410(7) 0.0516(8) 0.0313(6) -0.0078(5) 0.0214(5) -0.0147(6)
Re2 0.01164(8) 0.01664(8) 0.01795(8) 0.00093(5) 0.00556(5) 0.00026(5)
O2 0.0312(18) 0.0319(18) 0.0319(17) 0.0080(14) 0.0125(14) 0.0018(14)
C2 0.0196(19) 0.0217(19) 0.025(2) -0.0014(16) 0.0088(16) 0.0011(16)
O3 0.0262(17) 0.0315(17) 0.0356(18) -0.0076(14) 0.0062(14) 0.0021(14)
C3 0.0154(18) 0.0188(18) 0.029(2) 0.0033(16) 0.0073(15) 0.0038(15)
O4 0.0320(18) 0.0345(18) 0.0384(18) 0.0141(15) 0.0135(15) -0.0011(15)
C4 0.0193(19) 0.026(2) 0.026(2) 0.0023(17) 0.0070(16) 0.0014(16)
O5 0.0301(17) 0.0281(16) 0.0287(16) -0.0043(13) 0.0090(14) -0.0024(13)
C5 0.0141(17) 0.0214(19) 0.0235(19) 0.0052(16) 0.0048(14) 0.0002(15)
C6 0.0185(18) 0.0200(19) 0.0223(18) -0.0045(15) 0.0061(15) -0.0037(15)
O6 0.0157(15) 0.0384(19) 0.0402(19) -0.0053(15) 0.0046(14) 0.0037(13)
C7 0.0166(18) 0.0196(19) 0.0179(17) -0.0015(14) 0.0063(14) -0.0038(15)
O7 0.0256(15) 0.0195(14) 0.0285(15) -0.0003(12) 0.0041(12) -0.0025(12)
C8 0.0157(17) 0.0218(19) 0.0243(19) 0.0035(16) 0.0088(15) 0.0017(15)
O8 0.0341(18) 0.045(2) 0.0227(15) 0.0022(14) 0.0101(13) 0.0055(16)
C9 0.0193(19) 0.023(2) 0.028(2) -0.0025(17) 0.0104(16) -0.0017(16)
O9 0.0340(18) 0.0241(16) 0.045(2) 0.0028(14) 0.0198(15) -0.0053(14)
C10 0.0111(16) 0.0171(18) 0.0242(19) -0.0013(14) 0.0044(14) 0.0001(14)
O10 0.0230(14) 0.0189(14) 0.0245(14) -0.0014(11) 0.0068(11) -0.0003(11)
C11 0.0160(17) 0.0204(18) 0.0187(17) -0.0020(14) 0.0037(14) 0.0030(15)
C12 0.0144(17) 0.0246(19) 0.0130(16) 0.0051(14) 0.0022(13) -0.0010(15)
C13 0.0191(19) 0.026(2) 0.0167(17) 0.0006(15) 0.0013(14) -0.0011(16)
C14 0.023(2) 0.032(2) 0.022(2) -0.0052(17) 0.0088(16) -0.0074(17)
C15 0.029(2) 0.023(2) 0.027(2) 0.0012(17) -0.0096(18) 0.0034(18)
C16 0.043(3) 0.037(3) 0.028(2) 0.006(2) -0.003(2) -0.016(2)
C17 0.023(2) 0.0160(18) 0.036(2) -0.0035(17) 0.0084(17) -0.0033(16)
C18 0.034(3) 0.022(2) 0.043(3) -0.007(2) 0.011(2) -0.0034(19)

loop_
_atom_type_symbol
_atom_type_description
_atom_type_scat_dispersion_real
_atom_type_scat_dispersion_imag
_atom_type_scat_source
C C 0.0033 0.0016 'International Tables Vol C Tables 4.2.6.8 and 6.1.1.4'
H H 0.0000 0.0000 'International Tables Vol C Tables 4.2.6.8 and 6.1.1.4'
O O 0.0106 0.0060 'International Tables Vol C Tables 4.2.6.8 and 6.1.1.4'
S S 0.1246 0.1234 'International Tables Vol C Tables 4.2.6.8 and 6.1.1.4'
Re Re -1.0185 7.2310 'International Tables Vol C Tables 4.2.6.8 and 6.1.1.4'

loop_
_geom_angle_atom_site_label_1
_geom_angle_atom_site_label_2
_geom_angle_atom_site_label_3
_geom_angle
C1 Re1 C3 90.60(17)
C1 Re1 C2 93.55(17)
C3 Re1 C2 88.94(16)
C1 Re1 C4 95.95(17)
C3 Re1 C4 91.20(17)
C2 Re1 C4 170.50(16)
C1 Re1 C5 91.92(17)
C3 Re1 C5 177.05(15)
C2 Re1 C5 89.36(16)
C4 Re1 C5 90.07(16)
C1 Re1 Re2 176.56(12)
C3 Re1 Re2 92.18(11)
C2 Re1 Re2 88.53(11)
C4 Re1 Re2 81.97(12)
C5 Re1 Re2 85.36(11)
C14 S1 C11 90.2(2)
O1 C1 Re1 178.5(4)
C16 S2 C14 90.0(2)
C6 Re2 C8 92.90(16)
C6 Re2 C7 91.44(16)
C8 Re2 C7 85.96(16)
C6 Re2 C9 92.68(17)
C8 Re2 C9 83.46(17)
C7 Re2 C9 168.83(16)
C6 Re2 C10 95.09(15)
C8 Re2 C10 171.97(15)
C7 Re2 C10 93.08(15)
C9 Re2 C10 96.88(16)
C6 Re2 Re1 171.46(12)
C8 Re2 Re1 86.95(11)
C7 Re2 Re1 80.03(12)
C9 Re2 Re1 95.79(12)
C10 Re2 Re1 85.04(10)
O2 C2 Re1 179.7(4)
O3 C3 Re1 176.2(4)
O4 C4 Re1 179.2(4)
O5 C5 Re1 178.8(4)
O6 C6 Re2 176.2(4)
O7 C7 Re2 172.1(3)
O8 C8 Re2 179.2(4)
O9 C9 Re2 171.4(4)
O10 C10 C11 105.0(3)
O10 C10 Re2 131.0(3)
C11 C10 Re2 123.8(3)
C10 O10 C17 124.2(3)
C12 C11 C10 129.1(3)
C12 C11 S1 113.0(3)
C10 C11 S1 117.8(3)
C11 C12 C13 109.5(4)
C11 C12 H12 125.2
C13 C12 H12 125.2
C14 C13 C12 112.7(4)
C14 C13 C15 110.7(4)
C12 C13 C15 136.4(4)
C13 C14 S1 114.4(3)
C13 C14 S2 111.9(3)
S1 C14 S2 133.7(3)
C16 C15 C13 112.8(4)
C16 C15 H15 123.6
C13 C15 H15 123.6
C15 C16 S2 114.6(4)
C15 C16 H16 122.7
S2 C16 H16 122.7
O10 C17 C18 105.7(3)
O10 C17 H17A 110.6
C18 C17 H17A 110.6
O10 C17 H17B 110.6
C18 C17 H17B 110.6
H17A C17 H17B 108.7
C17 C18 H18A 109.5
C17 C18 H18B 109.5
H18A C18 H18B 109.5
C17 C18 H18C 109.5
H18A C18 H18C 109.5
H18B C18 H18C 109.5

loop_
_geom_bond_atom_site_label_1
_geom_bond_atom_site_label_2
_geom_bond_distance
Re1 C1 1.934(4)
Re1 C3 1.992(4)
Re1 C2 2.001(4)
Re1 C4 2.005(4)
Re1 C5 2.006(4)
Re1 Re2 3.1067(3)
S1 C14 1.698(5)
S1 C11 1.757(4)
O1 C1 1.140(5)
S2 C16 1.725(6)
S2 C14 1.724(4)
Re2 C6 1.922(4)
Re2 C8 1.976(4)
Re2 C7 1.988(4)
Re2 C9 1.992(4)
Re2 C10 2.127(4)
O2 C2 1.128(5)
O3 C3 1.133(5)
O4 C4 1.134(5)
O5 C5 1.125(5)
C6 O6 1.152(5)
C7 O7 1.139(5)
C8 O8 1.142(5)
C9 O9 1.143(5)
C10 O10 1.332(5)
C10 C11 1.457(6)
O10 C17 1.446(5)
C11 C12 1.414(6)
C12 C13 1.441(5)
C12 H12 0.9500
C13 C14 1.384(6)
C13 C15 1.446(6)
C15 C16 1.294(7)
C15 H15 0.9500
C16 H16 0.9500
C17 C18 1.519(6)
C17 H17A 0.9900
C17 H17B 0.9900
C18 H18A 0.9800
C18 H18B 0.9800
C18 H18C 0.9800

loop_
_geom_torsion_atom_site_label_1
_geom_torsion_atom_site_label_2
_geom_torsion_atom_site_label_3
_geom_torsion_atom_site_label_4
_geom_torsion
C11 C10 O10 C17 177.1(3)
Re2 C10 O10 C17 2.7(5)
O10 C10 C11 C12 154.9(4)
Re2 C10 C11 C12 -30.1(6)
O10 C10 C11 S1 -28.0(4)
Re2 C10 C11 S1 146.9(2)
C14 S1 C11 C12 4.3(3)
C14 S1 C11 C10 -173.2(3)
C10 C11 C12 C13 173.6(4)
S1 C11 C12 C13 -3.6(4)
C11 C12 C13 C14 0.7(5)
C11 C12 C13 C15 -173.3(4)
C12 C13 C14 S1 2.7(5)
C15 C13 C14 S1 178.2(3)
C12 C13 C14 S2 -175.5(3)
C15 C13 C14 S2 0.0(4)
C11 S1 C14 C13 -4.0(3)
C11 S1 C14 S2 173.7(4)
C16 S2 C14 C13 -0.1(3)
C16 S2 C14 S1 -177.8(4)
C14 C13 C15 C16 0.1(5)
C12 C13 C15 C16 174.1(5)
C13 C15 C16 S2 -0.1(5)
C14 S2 C16 C15 0.1(4)
C10 O10 C17 C18 -171.6(4)
